data_4349907
loop_
_publ_author_name
'Liu, Xiuping'
'Hao, Chunlian'
'Li, Jing'
'Wang, Yutong'
'Hou, Yongchun'
'Li, Xue'
'Zhao, Lianming'
'Zhu, Houyu'
'Guo, Wenyue'

_publ_section_title
;
 An anionic metal--organic framework: metathesis of zinc(ii) with
 copper(ii) for efficient C3/C2 hydrocarbon and organic dye separation
;
_journal_issue 11
_journal_name_full 'Inorganic Chemistry Frontiers'
_journal_page_first 2898
_journal_paper_doi 10.1039/C8QI00773J
_journal_volume 5
_journal_year 2018
_chemical_formula_moiety 'C31 H30 N4 O13 Zn2'
_chemical_formula_sum 'C31 H30 N4 O13 Zn2'
_chemical_formula_weight 797.33
_space_group_crystal_system orthorhombic
_space_group_IT_number 18
_space_group_name_Hall 'P 2bc 2'
_space_group_name_H-M_alt 'P 2 21 21'
_atom_sites_solution_hydrogens mixed
_audit_creation_date 2018-09-08
_audit_creation_method
;
Olex2 1.2
(compiled 2018.05.29 svn.r3508 for OlexSys, GUI svn.r5506)
;
_audit_update_record
;
2018-09-08 deposited with the CCDC.
2018-09-14 downloaded from the CCDC.
;
_cell_angle_alpha 90
_cell_angle_beta 90
_cell_angle_gamma 90
_cell_formula_units_Z 4
_cell_length_a 13.4950(6)
_cell_length_b 13.7761(5)
_cell_length_c 26.8721(8)
_cell_measurement_reflns_used 4870
_cell_measurement_temperature 150.01(10)
_cell_measurement_theta_max 69.7420
_cell_measurement_theta_min 4.5740
_cell_volume 4995.8(3)
_computing_cell_refinement 'CrysAlisPro 1.171.39.28e (Rigaku OD, 2015)'
_computing_data_collection 'CrysAlisPro 1.171.39.28e (Rigaku OD, 2015)'
_computing_data_reduction 'CrysAlisPro 1.171.39.28e (Rigaku OD, 2015)'
_computing_molecular_graphics 'Olex2 (Dolomanov et al., 2009)'
_computing_publication_material 'Olex2 (Dolomanov et al., 2009)'
_computing_structure_refinement 'ShelXL (Sheldrick, 2015)'
_diffrn_ambient_environment N~2~
_diffrn_ambient_temperature 150.01(10)
_diffrn_detector 'CCD plate'
_diffrn_detector_area_resol_mean 16.0450
_diffrn_detector_type Eos
_diffrn_measured_fraction_theta_full 0.993
_diffrn_measured_fraction_theta_max 0.975
_diffrn_measurement_details
;
List of Runs (angles in degrees, time in seconds):

  # Type    Start    End  Width  t~exp~   \w     \q     \k     \f   Frames
#--------------------------------------------------------------------------
  1  \w     -5.00  22.00   1.00    1.00    --    0.00 -57.00 -90.00   27
  2  \w    -65.00 -38.00   1.00    1.00    --    0.00 -57.00 -90.00   27
  3  \w    -30.00   0.00   1.00    1.00    --    0.00  77.00-120.00   30
  4  \w     32.00  68.00   1.00    1.00    --    0.00  77.00-120.00   36
  5  \w     51.00 124.00   1.00    3.96    --   54.00  38.00  60.00   73
  6  \w     72.00 106.00   1.00    3.96    --   54.00 159.00 100.00   34
  7  \w     34.00 116.00   1.00    3.96    --   54.00  77.00 150.00   82
  8  \w    107.00 171.00   1.00    3.96    --  108.00 111.00-120.00   64
  9  \w    100.00 157.00   1.00    3.96    --  108.00  77.00 150.00   57
 10  \w    120.00 176.00   1.00    3.96    --  108.00 111.00 -30.00   56
 11  \w     38.00 131.00   1.00    3.96    --  108.00 -50.00 -60.00   93
 12  \w    101.00 133.00   1.00    3.96    --  108.00 111.00-150.00   32
 13  \w    132.00 175.00   1.00    3.96    --  108.00 111.00  30.00   43
;
_diffrn_measurement_device 'four-circle diffractometer'
_diffrn_measurement_device_type 'SuperNova, Dual, Cu at home/near, Eos'
_diffrn_measurement_method '\w scans'
_diffrn_orient_matrix_type 'CrysAlisPro convention (1999,Acta A55,543-557)'
_diffrn_orient_matrix_UB_11 0.0111345000
_diffrn_orient_matrix_UB_12 -0.0841320000
_diffrn_orient_matrix_UB_13 0.0373850000
_diffrn_orient_matrix_UB_21 0.1124938000
_diffrn_orient_matrix_UB_22 -0.0021381000
_diffrn_orient_matrix_UB_23 -0.0096801000
_diffrn_orient_matrix_UB_31 0.0158314000
_diffrn_orient_matrix_UB_32 0.0736419000
_diffrn_orient_matrix_UB_33 0.0423818000
_diffrn_radiation_monochromator mirror
_diffrn_radiation_probe x-ray
_diffrn_radiation_type CuK\a
_diffrn_radiation_wavelength 1.54184
_diffrn_reflns_av_R_equivalents 0.0327
_diffrn_reflns_av_unetI/netI 0.0502
_diffrn_reflns_Laue_measured_fraction_full 0.993
_diffrn_reflns_Laue_measured_fraction_max 0.975
_diffrn_reflns_limit_h_max 16
_diffrn_reflns_limit_h_min -15
_diffrn_reflns_limit_k_max 16
_diffrn_reflns_limit_k_min -16
_diffrn_reflns_limit_l_max 32
_diffrn_reflns_limit_l_min -22
_diffrn_reflns_number 12786
_diffrn_reflns_point_group_measured_fraction_full 0.872
_diffrn_reflns_point_group_measured_fraction_max 0.846
_diffrn_reflns_theta_full 67.684
_diffrn_reflns_theta_max 70.876
_diffrn_reflns_theta_min 3.605
_diffrn_source 'micro-focus sealed X-ray tube'
_diffrn_source_type 'SuperNova (Cu) X-ray Source'
_exptl_absorpt_coefficient_mu 1.604
_exptl_absorpt_correction_T_max 1.00000
_exptl_absorpt_correction_T_min 0.88186
_exptl_absorpt_correction_type multi-scan
_exptl_absorpt_process_details
;
CrysAlisPro 1.171.39.28e (Rigaku Oxford Diffraction, 2015)
Empirical absorption correction using spherical harmonics,
 implemented in SCALE3 ABSPACK scaling algorithm.
;
_exptl_crystal_colour colourless
_exptl_crystal_colour_primary colourless
_exptl_crystal_density_diffrn 1.060
_exptl_crystal_description block
_exptl_crystal_F_000 1632
_refine_diff_density_max 1.291
_refine_diff_density_min -0.728
_refine_diff_density_rms 0.193
_refine_ls_abs_structure_details
;
 Refined as an inversion twin.
;
_refine_ls_abs_structure_Flack 0.11(8)
_refine_ls_extinction_coef 0.0110(12)
_refine_ls_extinction_expression Fc^*^=kFc[1+0.001xFc^2^\l^3^/sin(2\q)]^-1/4^
_refine_ls_extinction_method 'SHELXL-2018/3 (Sheldrick 2018)'
_refine_ls_goodness_of_fit_ref 1.289
_refine_ls_hydrogen_treatment constr
_refine_ls_matrix_type full
_refine_ls_number_parameters 504
_refine_ls_number_reflns 8157
_refine_ls_number_restraints 181
_refine_ls_restrained_S_all 1.291
_refine_ls_R_factor_all 0.1113
_refine_ls_R_factor_gt 0.1064
_refine_ls_shift/su_max 0.006
_refine_ls_shift/su_mean 0.000
_refine_ls_structure_factor_coef Fsqd
_refine_ls_weighting_details 'w=1/[\s^2^(Fo^2^)+(0.2000P)^2^] where P=(Fo^2^+2Fc^2^)/3'
_refine_ls_weighting_scheme calc
_refine_ls_wR_factor_gt 0.2928
_refine_ls_wR_factor_ref 0.3008
_reflns_Friedel_coverage 0.566
_reflns_Friedel_fraction_full 0.719
_reflns_Friedel_fraction_max 0.687
_reflns_number_gt 7381
_reflns_number_total 8157
_reflns_threshold_expression 'I > 2\s(I)'
_cod_data_source_file c8qi00773j2.cif
_cod_data_source_block NEM-7-Zn
_cod_database_code 4349907
_shelx_shelxl_version_number 2018/3
_chemical_oxdiff_formula 'C H O N Zn'
_shelx_space_group_comment
;
The symmetry employed for this shelxl refinement is uniquely defined
by the following loop, which should always be used as a source of
symmetry information in preference to the above space-group names.
They are only intended as comments.
;
_reflns_odcompleteness_completeness 99.68
_reflns_odcompleteness_iscentric 1
_reflns_odcompleteness_theta 66.97
_olex2_refinement_description
;
1. Twinned data refinement
 Scales: 0.89(8)
 0.11(8)
2. Fixed Uiso
 At 1.2 times of:
  All C(H) groups, All N(H) groups
 At 1.5 times of:
  All C(H,H,H) groups
3. Shared sites
{C11, N5}
4. Restrained distances
 C30-C31
 2.5 with sigma of 0.02
 O13-O14
 2.2 with sigma of 0.02
 O13-C33 = C33-O14
 1.2 with sigma of 0.02
 C33-C10
 1.4 with sigma of 0.02
 O13-C10 = C10-O14
 2.4 with sigma of 0.02
 C34-C32
 1.4 with sigma of 0.02
 O15-C34 = C34-O16
 1.2 with sigma of 0.02
 O15-O16
 2.2 with sigma of 0.02
 O15-C32 = C32-O16
 2.4 with sigma of 0.02
 H22-H17
 2.2 with sigma of 0.02
 H28C_$1-H28C
 2.2 with sigma of 0.02
 O13-C10 \\sim C10-O14
 with sigma of 0.02
5. Uiso/Uaniso restraints and constraints
Uanis(C31) \\sim Ueq: with sigma of 0.01 and sigma for terminal atoms of 0.02
Uanis(O13) \\sim Ueq, Uanis(C33) \\sim Ueq, Uanis(O14) \\sim Ueq: with sigma of
0.01 and sigma for terminal atoms of 0.02
Uanis(O15) \\sim Ueq, Uanis(C34) \\sim Ueq, Uanis(O16) \\sim Ueq: with sigma of
0.01 and sigma for terminal atoms of 0.02
Uanis(C20) \\sim Ueq, Uanis(C21) \\sim Ueq, Uanis(C22) \\sim Ueq, Uanis(C32)
\\sim Ueq, Uanis(N4) \\sim Ueq: with sigma of 0.01 and sigma for terminal atoms
of 0.02
Uanis(C11) = Uanis(N5)
6. Rigid body (RIGU) restrains
 C10, C33, O13, O14
 with sigma for 1-2 distances of 0.001 and sigma for 1-3 distances of 0.001
 C32, C34, O16, O15
 with sigma for 1-2 distances of 0.004 and sigma for 1-3 distances of 0.004
 C32, O15, C34, O16
 with sigma for 1-2 distances of 0.004 and sigma for 1-3 distances of 0.004
 C26, N2, C27, C28
 with sigma for 1-2 distances of 0.004 and sigma for 1-3 distances of 0.004
 C20, C21, C22, C32, N4
 with sigma for 1-2 distances of 0.004 and sigma for 1-3 distances of 0.004
 C11, C9, C10, C7
 with sigma for 1-2 distances of 0.004 and sigma for 1-3 distances of 0.004
7. Others
 Fixed Sof: H10(0.5) C11(0.5) H11(0.5) C21(0.5) H21(0.5) C22(0.5) H22(0.5)
 C32(0.5) N4(0.5) H4(0.5) N5(0.5) H5(0.5) O13(0.5) C33(0.5) O14(0.5) C34(0.5)
 O16(0.5) O15(0.5)
8.a Riding coordinates:
 C11(H11), N4(H4), N5(H5)
8.b Aromatic/amide H refined with riding coordinates:
 C3(H3), C6(H6), C8(H8), C10(H10), C14(H14), C17(H17), C19(H19), C21(H21),
 C22(H22), C23(H23), C26(H26), C29(H29)
8.c Idealised Me refined as rotating group:
 C24(H24A,H24B,H24C), C25(H25A,H25B,H25C), C27(H27A,H27B,H27C), C28(H28A,H28B,
 H28C), C30(H30A,H30B,H30C), C31(H31A,H31B,H31C)
;
_platon_squeeze_void_probe_radius 1.20
_olex2_submission_special_instructions 'No special instructions were received'
_oxdiff_exptl_absorpt_empirical_details
;
Empirical correction (ABSPACK) includes:
- Absorption correction using spherical harmonics
- Frame scaling
;
_oxdiff_exptl_absorpt_empirical_full_max 1.402
_oxdiff_exptl_absorpt_empirical_full_min 0.708

loop_
_space_group_symop_operation_xyz
'x, y, z'
'-x, -y+1/2, z+1/2'
'x, -y, -z'
'-x, y+1/2, -z+1/2'

loop_
_atom_site_label
_atom_site_type_symbol
_atom_site_fract_x
_atom_site_fract_y
_atom_site_fract_z
_atom_site_U_iso_or_equiv
_atom_site_adp_type
_atom_site_occupancy
_atom_site_site_symmetry_order
_atom_site_calc_flag
_atom_site_refinement_flags_posn
_atom_site_refinement_flags_adp
_atom_site_refinement_flags_occupancy
_atom_site_disorder_assembly
_atom_site_disorder_group
Zn1 Zn 0.18111(10) 0.56143(9) 0.16084(5) 0.0470(4) Uani 1 1 d . . . . .
Zn2 Zn 0.25543(10) 0.70648(9) 0.25592(5) 0.0459(4) Uani 1 1 d . . . . .
O1 O 0.3078(5) 0.6328(5) 0.1936(3) 0.0508(16) Uani 1 1 d . . . . .
O2 O 0.4051(7) 0.6240(6) 0.2581(3) 0.061(2) Uani 1 1 d . . . . .
O3 O 0.7043(6) 0.2940(6) 0.1861(3) 0.0539(17) Uani 1 1 d . . . . .
O4 O 0.6416(7) 0.3417(7) 0.2584(3) 0.065(2) Uani 1 1 d . . . . .
O5 O 0.1883(7) 0.6009(6) 0.2946(3) 0.0578(19) Uani 1 1 d . . . . .
O6 O 0.1234(6) 0.5210(6) 0.2305(3) 0.0530(17) Uani 1 1 d . . . . .
O7 O -0.1115(6) 0.1944(5) 0.3428(3) 0.0559(18) Uani 1 1 d . . . . .
O8 O -0.1341(6) 0.2720(5) 0.2705(3) 0.0509(17) Uani 1 1 d . . . . .
O9 O 0.0542(6) 0.4980(6) 0.1300(3) 0.0547(18) Uani 1 1 d . . . . .
O10 O 0.2324(6) 0.5881(6) 0.0876(3) 0.0598(19) Uani 1 1 d . . . . .
O11 O 0.2561(7) 0.4272(5) 0.1590(3) 0.0620(19) Uani 1 1 d . . . . .
N1 N -0.0529(11) 0.3752(11) 0.1164(5) 0.085(4) Uani 1 1 d . . . . .
N2 N 0.2019(13) 0.6452(16) 0.0096(5) 0.108(5) Uani 1 1 d . U . . .
N3 N 0.3407(8) 0.3056(8) 0.1945(7) 0.081(4) Uani 1 1 d . . . . .
C1 C 0.3868(10) 0.6026(8) 0.2148(4) 0.054(3) Uani 1 1 d . . . . .
C2 C 0.4610(9) 0.5464(7) 0.1846(4) 0.052(2) Uani 1 1 d . . . . .
C3 C 0.5235(10) 0.4829(8) 0.2111(4) 0.056(3) Uani 1 1 d . . . . .
H3 H 0.522066 0.482007 0.246399 0.067 Uiso 1 1 calc R . . . .
C4 C 0.5853(8) 0.4234(9) 0.1860(4) 0.053(2) Uani 1 1 d . . . . .
C5 C 0.6486(9) 0.3489(8) 0.2122(4) 0.053(2) Uani 1 1 d . . . . .
C6 C 0.5922(8) 0.4278(9) 0.1329(4) 0.050(2) Uani 1 1 d . . . . .
H6 H 0.637873 0.386847 0.116069 0.060 Uiso 1 1 calc R . . . .
C7 C 0.5319(9) 0.4926(8) 0.1049(4) 0.055(2) Uani 1 1 d . U . . .
C8 C 0.4658(8) 0.5468(8) 0.1320(4) 0.050(2) Uani 1 1 d . . . . .
H8 H 0.420685 0.587047 0.114383 0.060 Uiso 1 1 calc R . . . .
C9 C 0.5372(10) 0.4974(12) 0.0515(5) 0.067(3) Uani 1 1 d . U . . .
C10 C 0.539(2) 0.5779(16) 0.0271(6) 0.130(7) Uani 1 1 d D U . . .
H10 H 0.535263 0.637321 0.044972 0.156 Uiso 0.5 1 calc R . P A 3
C11 C 0.5462(16) 0.4195(17) 0.0255(6) 0.107(5) Uani 0.5 1 d . U P B 3
H11 H 0.557577 0.359291 0.041801 0.129 Uiso 0.5 1 d R . P B 3
C12 C 0.1357(8) 0.5392(7) 0.2760(4) 0.048(2) Uani 1 1 d . . . . .
C13 C 0.0766(9) 0.4775(8) 0.3125(4) 0.051(2) Uani 1 1 d . . . . .
C14 C 0.0196(9) 0.4024(8) 0.2958(4) 0.052(2) Uani 1 1 d . . . . .
H14 H 0.013873 0.388925 0.261237 0.062 Uiso 1 1 calc R . . . .
C15 C -0.0316(10) 0.3440(9) 0.3323(5) 0.059(3) Uani 1 1 d . . . . .
C16 C -0.0988(8) 0.2623(8) 0.3135(4) 0.054(2) Uani 1 1 d . . . . .
C17 C -0.0309(10) 0.3682(9) 0.3801(4) 0.058(3) Uani 1 1 d . . . . .
H17 H -0.069763 0.332423 0.403207 0.069 Uiso 1 1 calc DR . . . .
C18 C 0.0273(11) 0.4469(9) 0.3969(4) 0.061(3) Uani 1 1 d . . . . .
C19 C 0.0805(10) 0.4996(8) 0.3629(4) 0.056(3) Uani 1 1 d . . . . .
H19 H 0.120536 0.552037 0.373990 0.067 Uiso 1 1 calc R . . . .
C20 C 0.0269(11) 0.4766(9) 0.4516(5) 0.059(3) Uani 1 1 d . U . . .
C21 C 0.078(2) 0.546(2) 0.4709(12) 0.072(6) Uani 0.5 1 d . U P C -1
H21 H 0.121608 0.583297 0.450642 0.087 Uiso 0.5 1 calc R . P C -1
C22 C -0.010(3) 0.423(3) 0.4850(9) 0.088(7) Uani 0.5 1 d . U P C -1
H22 H -0.018728 0.356030 0.477655 0.106 Uiso 0.5 1 calc DR . P C -1
C23 C 0.0292(12) 0.4142(11) 0.1371(5) 0.069(3) Uani 1 1 d . . . . .
H23 H 0.069078 0.374555 0.157936 0.082 Uiso 1 1 calc R . . . .
C24 C -0.0754(15) 0.2711(16) 0.1293(11) 0.124(9) Uani 1 1 d . . . . .
H24A H -0.132567 0.268712 0.151743 0.187 Uiso 1 1 calc GR . . . .
H24B H -0.017784 0.242016 0.145693 0.187 Uiso 1 1 calc GR . . . .
H24C H -0.090545 0.234991 0.098805 0.187 Uiso 1 1 calc GR . . . .
C25 C -0.1072(17) 0.431(2) 0.0820(9) 0.120(8) Uani 1 1 d . . . . .
H25A H -0.176985 0.411237 0.082969 0.180 Uiso 1 1 calc GR . . . .
H25B H -0.080756 0.420382 0.048483 0.180 Uiso 1 1 calc GR . . . .
H25C H -0.101750 0.499770 0.090662 0.180 Uiso 1 1 calc GR . . . .
C26 C 0.1725(14) 0.6195(10) 0.0541(5) 0.074(3) Uani 1 1 d . U . . .
H26 H 0.104085 0.624224 0.061962 0.089 Uiso 1 1 calc R . . . .
C27 C 0.120(3) 0.672(3) -0.0216(9) 0.169(13) Uani 1 1 d . U . . .
H27A H 0.078838 0.614660 -0.028085 0.253 Uiso 1 1 calc GR . . . .
H27B H 0.144886 0.697827 -0.053158 0.253 Uiso 1 1 calc GR . . . .
H27C H 0.080064 0.721570 -0.004797 0.253 Uiso 1 1 calc GR . . . .
C28 C 0.3131(18) 0.613(2) -0.0057(14) 0.154(11) Uani 1 1 d . U . . .
H28A H 0.355078 0.671067 -0.008292 0.231 Uiso 1 1 calc GR . . . .
H28B H 0.311638 0.579533 -0.037767 0.231 Uiso 1 1 calc GR . . . .
H28C H 0.340020 0.569743 0.019838 0.231 Uiso 1 1 calc DGR . . . .
C29 C 0.2869(11) 0.3858(9) 0.1973(7) 0.074(4) Uani 1 1 d . . . . .
H29 H 0.271598 0.412227 0.228991 0.088 Uiso 1 1 calc R . . . .
C30 C 0.3742(17) 0.2570(14) 0.2383(9) 0.131(10) Uani 1 1 d D . . . .
H30A H 0.446773 0.257923 0.239302 0.197 Uiso 1 1 calc GR . . . .
H30B H 0.350843 0.189683 0.237925 0.197 Uiso 1 1 calc GR . . . .
H30C H 0.347948 0.290174 0.267766 0.197 Uiso 1 1 calc GR . . . .
C31 C 0.3691(17) 0.2662(15) 0.1461(9) 0.115(7) Uani 1 1 d D U . . .
H31A H 0.310699 0.238142 0.129772 0.173 Uiso 1 1 calc GR . . . .
H31B H 0.419354 0.215633 0.150654 0.173 Uiso 1 1 calc GR . . . .
H31C H 0.396143 0.318213 0.125253 0.173 Uiso 1 1 calc GR . . . .
C32 C -0.043(3) 0.459(3) 0.5365(14) 0.102(9) Uani 0.5 1 d D U P C -1
N4 N 0.069(4) 0.567(4) 0.5222(14) 0.132(12) Uani 0.5 1 d . U P C -1
H4 H 0.099190 0.619689 0.533445 0.158 Uiso 0.5 1 d R . P C -1
N5 N 0.5462(16) 0.4195(17) 0.0255(6) 0.107(5) Uani 0.5 1 d . . P B 4
H5 H 0.555310 0.360399 0.041015 0.129 Uiso 0.5 1 d R . P B 4
O13 O 0.442(3) 0.700(4) 0.066(2) 0.208(15) Uani 0.5 1 d D U P D 4
C33 C 0.530(3) 0.670(4) 0.053(2) 0.176(12) Uani 0.5 1 d D U P D 4
O14 O 0.601(3) 0.703(3) 0.0781(19) 0.184(14) Uani 0.5 1 d D U P D 4
C34 C -0.129(3) 0.466(4) 0.570(2) 0.144(12) Uani 0.5 1 d D U P C -1
O16 O -0.203(3) 0.412(3) 0.5643(16) 0.157(12) Uani 0.5 1 d D U P C -1
O15 O -0.136(4) 0.535(4) 0.6011(18) 0.191(16) Uani 0.5 1 d D U P C -1

loop_
_atom_site_aniso_label
_atom_site_aniso_U_11
_atom_site_aniso_U_22
_atom_site_aniso_U_33
_atom_site_aniso_U_23
_atom_site_aniso_U_13
_atom_site_aniso_U_12
Zn1 0.0578(7) 0.0480(7) 0.0353(7) -0.0023(5) -0.0013(5) 0.0013(6)
Zn2 0.0591(8) 0.0450(7) 0.0336(6) -0.0035(5) -0.0022(6) -0.0027(6)
O1 0.048(4) 0.045(3) 0.060(4) -0.002(3) -0.009(3) 0.005(3)
O2 0.070(4) 0.063(4) 0.050(4) -0.017(4) -0.010(4) -0.002(4)
O3 0.057(4) 0.055(4) 0.050(4) 0.002(3) -0.015(3) 0.016(3)
O4 0.079(5) 0.068(5) 0.047(4) 0.010(4) -0.013(4) -0.003(4)
O5 0.072(5) 0.066(4) 0.035(3) 0.014(3) -0.003(3) -0.018(4)
O6 0.067(4) 0.057(4) 0.035(3) -0.006(3) 0.002(3) -0.008(4)
O7 0.068(4) 0.056(4) 0.044(4) 0.002(3) -0.001(4) -0.025(4)
O8 0.061(4) 0.056(4) 0.036(3) -0.003(3) 0.000(3) -0.012(3)
O9 0.056(4) 0.063(4) 0.045(4) -0.008(3) -0.007(3) -0.008(4)
O10 0.062(4) 0.074(5) 0.044(4) 0.007(4) -0.001(3) 0.001(4)
O11 0.075(5) 0.043(3) 0.067(5) 0.000(4) 0.008(5) 0.015(4)
N1 0.087(8) 0.100(9) 0.068(7) -0.017(7) 0.012(7) -0.026(8)
N2 0.113(9) 0.156(15) 0.056(6) 0.015(8) -0.016(7) -0.029(10)
N3 0.060(6) 0.062(6) 0.123(12) 0.014(7) 0.014(7) 0.005(5)
C1 0.070(6) 0.046(5) 0.045(5) 0.008(4) -0.013(5) -0.010(5)
C2 0.059(5) 0.047(5) 0.050(6) 0.010(4) -0.005(5) -0.011(5)
C3 0.075(7) 0.052(5) 0.040(5) 0.001(4) -0.015(5) -0.004(5)
C4 0.056(5) 0.062(6) 0.041(5) 0.007(5) 0.007(4) 0.013(5)
C5 0.075(7) 0.049(5) 0.035(5) 0.009(4) -0.002(5) -0.005(5)
C6 0.053(5) 0.063(6) 0.035(5) 0.004(4) -0.005(4) 0.011(5)
C7 0.065(6) 0.053(5) 0.046(5) 0.010(4) -0.009(5) -0.002(5)
C8 0.046(5) 0.056(5) 0.048(5) 0.012(5) 0.003(4) 0.001(4)
C9 0.064(6) 0.094(7) 0.043(5) 0.011(5) 0.003(5) 0.002(7)
C10 0.20(2) 0.144(10) 0.050(7) 0.051(7) -0.013(9) 0.016(11)
C11 0.130(14) 0.127(10) 0.065(8) -0.017(8) 0.022(9) -0.024(12)
C12 0.055(5) 0.047(5) 0.041(5) 0.000(4) 0.000(4) -0.002(4)
C13 0.065(6) 0.059(5) 0.028(4) 0.004(4) -0.008(4) -0.001(5)
C14 0.071(6) 0.050(5) 0.033(4) -0.003(4) 0.010(5) -0.010(5)
C15 0.069(6) 0.061(6) 0.046(6) 0.000(5) 0.001(5) 0.006(6)
C16 0.055(5) 0.054(5) 0.054(6) -0.002(5) -0.008(5) -0.011(5)
C17 0.081(7) 0.057(5) 0.035(5) -0.002(4) 0.010(5) -0.011(6)
C18 0.088(8) 0.061(6) 0.032(5) -0.015(5) 0.001(5) 0.008(6)
C19 0.077(7) 0.057(5) 0.035(5) -0.011(4) -0.013(5) -0.015(5)
C20 0.075(6) 0.056(5) 0.046(5) -0.005(4) -0.005(5) 0.007(5)
C21 0.079(10) 0.071(9) 0.067(9) -0.004(8) -0.006(9) -0.009(8)
C22 0.098(12) 0.080(11) 0.086(10) 0.004(8) 0.002(9) -0.016(9)
C23 0.086(8) 0.078(8) 0.042(6) 0.011(6) 0.016(6) -0.009(7)
C24 0.086(11) 0.113(15) 0.17(2) -0.064(16) 0.020(13) -0.039(11)
C25 0.106(13) 0.15(2) 0.102(14) -0.019(15) -0.023(12) 0.031(16)
C26 0.096(9) 0.074(7) 0.052(6) 0.002(6) -0.006(6) -0.009(7)
C27 0.21(2) 0.22(3) 0.082(13) -0.017(17) -0.080(17) 0.05(3)
C28 0.114(12) 0.17(2) 0.18(3) 0.08(2) 0.015(15) -0.028(15)
C29 0.071(7) 0.055(6) 0.095(11) 0.004(7) 0.005(8) 0.003(6)
C30 0.114(14) 0.081(11) 0.20(3) 0.064(14) -0.051(17) -0.004(11)
C31 0.096(11) 0.087(10) 0.163(18) 0.020(11) 0.014(12) 0.012(10)
C32 0.117(13) 0.102(14) 0.089(11) 0.006(10) -0.004(10) -0.005(11)
N4 0.15(2) 0.15(2) 0.091(13) -0.052(15) -0.021(15) -0.02(2)
N5 0.130(14) 0.127(10) 0.065(8) -0.017(8) 0.022(9) -0.024(12)
O13 0.183(14) 0.21(2) 0.23(3) -0.03(2) 0.012(13) 0.016(14)
C33 0.180(14) 0.173(14) 0.174(17) -0.009(10) 0.006(10) 0.009(9)
O14 0.185(16) 0.18(2) 0.18(2) -0.027(17) 0.005(14) 0.009(14)
C34 0.145(14) 0.150(16) 0.136(16) 0.002(11) 0.018(11) -0.002(11)
O16 0.144(17) 0.18(2) 0.15(2) 0.019(18) 0.012(16) -0.017(16)
O15 0.21(3) 0.20(2) 0.16(2) -0.039(18) 0.026(19) 0.002(19)

loop_
_atom_type_symbol
_atom_type_description
_atom_type_scat_dispersion_real
_atom_type_scat_dispersion_imag
_atom_type_scat_source
C C 0.0181 0.0091 'International Tables Vol C Tables 4.2.6.8 and 6.1.1.4'
H H 0.0000 0.0000 'International Tables Vol C Tables 4.2.6.8 and 6.1.1.4'
N N 0.0311 0.0180 'International Tables Vol C Tables 4.2.6.8 and 6.1.1.4'
O O 0.0492 0.0322 'International Tables Vol C Tables 4.2.6.8 and 6.1.1.4'
Zn Zn -1.5491 0.6778 'International Tables Vol C Tables 4.2.6.8 and 6.1.1.4'

loop_
_geom_angle_atom_site_label_1
_geom_angle_atom_site_label_2
_geom_angle_atom_site_label_3
_geom_angle
_geom_angle_site_symmetry_1
_geom_angle_site_symmetry_3
O6 Zn1 O1 92.9(3) . .
O6 Zn1 O10 173.8(3) . .
O6 Zn1 O11 88.0(3) . .
O7 Zn1 O1 88.6(3) 4 .
O7 Zn1 O6 96.2(3) 4 .
O7 Zn1 O9 88.8(3) 4 .
O7 Zn1 O10 87.2(3) 4 .
O7 Zn1 O11 175.7(4) 4 .
O9 Zn1 O1 177.3(3) . .
O9 Zn1 O6 86.5(3) . .
O9 Zn1 O10 88.4(3) . .
O9 Zn1 O11 91.0(3) . .
O10 Zn1 O1 92.4(3) . .
O11 Zn1 O1 91.6(3) . .
O11 Zn1 O10 88.5(3) . .
O1 Zn2 O2 59.1(3) . .
O1 Zn2 O4 93.1(3) . 4_655
O1 Zn2 C1 30.2(3) . .
O1 Zn2 C5 118.8(3) . 4_655
O2 Zn2 O4 83.0(3) . 4_655
O2 Zn2 C1 28.9(3) . .
O2 Zn2 C5 85.7(3) . 4_655
O3 Zn2 O1 144.2(3) 4_655 .
O3 Zn2 O2 92.2(3) 4_655 .
O3 Zn2 O4 60.1(3) 4_655 4_655
O3 Zn2 C1 118.7(3) 4_655 .
O3 Zn2 C5 30.5(3) 4_655 4_655
O4 Zn2 C1 87.9(3) 4_655 .
O4 Zn2 C5 29.6(3) 4_655 4_655
O5 Zn2 O1 102.5(3) . .
O5 Zn2 O2 91.4(4) . .
O5 Zn2 O3 98.8(3) . 4_655
O5 Zn2 O4 157.7(3) . 4_655
O5 Zn2 C1 97.6(4) . .
O5 Zn2 C5 128.7(3) . 4_655
O8 Zn2 O1 102.3(3) 4 .
O8 Zn2 O2 160.7(3) 4 .
O8 Zn2 O3 102.8(3) 4 4_655
O8 Zn2 O4 93.9(3) 4 4_655
O8 Zn2 O5 98.1(3) 4 .
O8 Zn2 C1 132.3(3) 4 .
O8 Zn2 C5 101.0(4) 4 4_655
C5 Zn2 C1 103.3(4) 4_655 .
Zn2 O1 Zn1 106.3(3) . .
C1 O1 Zn1 133.9(7) . .
C1 O1 Zn2 94.8(7) . .
C1 O2 Zn2 85.3(8) . .
C5 O3 Zn2 95.1(6) . 4_645
C5 O4 Zn2 81.7(8) . 4_645
C12 O5 Zn2 124.0(7) . .
C12 O6 Zn1 139.7(7) . .
C16 O7 Zn1 134.9(7) . 4_545
C16 O8 Zn2 126.1(7) . 4_545
C23 O9 Zn1 124.1(10) . .
C26 O10 Zn1 120.3(9) . .
C29 O11 Zn1 122.9(9) . .
C23 N1 C24 116.7(17) . .
C23 N1 C25 118.8(17) . .
C25 N1 C24 124.4(19) . .
C26 N2 C27 112(2) . .
C26 N2 C28 116.0(19) . .
C27 N2 C28 130(2) . .
C29 N3 C30 121.2(17) . .
C29 N3 C31 120.3(16) . .
C30 N3 C31 118.5(13) . .
O1 C1 Zn2 55.0(6) . .
O1 C1 C2 118.8(10) . .
O2 C1 Zn2 65.9(7) . .
O2 C1 O1 120.9(12) . .
O2 C1 C2 120.2(11) . .
C2 C1 Zn2 173.1(8) . .
C3 C2 C1 116.4(10) . .
C3 C2 C8 118.7(11) . .
C8 C2 C1 124.6(10) . .
C2 C3 H3 120.1 . .
C4 C3 C2 119.7(11) . .
C4 C3 H3 120.1 . .
C3 C4 C5 122.1(10) . .
C3 C4 C6 120.7(10) . .
C6 C4 C5 117.2(10) . .
O3 C5 Zn2 54.4(5) . 4_645
O3 C5 C4 118.8(9) . .
O4 C5 Zn2 68.7(7) . 4_645
O4 C5 O3 122.8(11) . .
O4 C5 C4 118.3(11) . .
C4 C5 Zn2 170.4(8) . 4_645
C4 C6 H6 119.5 . .
C7 C6 C4 121.1(11) . .
C7 C6 H6 119.5 . .
C6 C7 C9 121.9(12) . .
C8 C7 C6 115.6(10) . .
C8 C7 C9 122.4(11) . .
C2 C8 H8 118.0 . .
C7 C8 C2 123.9(10) . .
C7 C8 H8 118.0 . .
C10 C9 C7 123.2(16) . .
C11 C9 C7 120.5(15) . .
C11 C9 C10 116.2(15) . .
N5 C9 C7 120.5(15) . .
N5 C9 C10 116.2(15) . .
C9 C10 H10 119.0 . .
C9 C10 C11 122(2) . 3_565
C9 C10 C33 120(3) . .
C11 C10 H10 119.0 3_565 .
C9 C11 C10 121(2) . 3_565
C9 C11 H11 119.6 . .
C10 C11 H11 119.5 3_565 .
O5 C12 O6 128.0(10) . .
O5 C12 C13 115.5(9) . .
O6 C12 C13 116.5(9) . .
C14 C13 C12 120.3(9) . .
C14 C13 C19 120.6(10) . .
C19 C13 C12 119.1(10) . .
C13 C14 H14 121.1 . .
C13 C14 C15 117.9(10) . .
C15 C14 H14 121.1 . .
C14 C15 C16 117.9(10) . .
C17 C15 C14 121.0(11) . .
C17 C15 C16 120.6(11) . .
O7 C16 O8 127.9(10) . .
O7 C16 C15 115.4(10) . .
O8 C16 C15 116.7(10) . .
C15 C17 H17 119.8 . .
C15 C17 C18 120.3(11) . .
C18 C17 H17 119.8 . .
C17 C18 C20 120.7(11) . .
C19 C18 C17 119.1(9) . .
C19 C18 C20 120.1(11) . .
C13 C19 H19 119.5 . .
C18 C19 C13 120.9(10) . .
C18 C19 H19 119.5 . .
C21 C20 C18 125.8(18) . .
C21 C20 C32 78(2) . 3_566
C22 C20 C18 121.9(17) . .
C22 C20 C21 111(2) . .
C22 C20 C32 87(3) . 3_566
C32 C20 C18 114.3(18) 3_566 .
N4 C20 C18 118(2) 3_566 .
N4 C20 C21 83(3) 3_566 .
N4 C20 C22 55(3) 3_566 .
N4 C20 C32 126(3) 3_566 3_566
C20 C21 H21 120.0 . .
C20 C21 N4 120(3) . .
N4 C21 H21 120.0 . .
C20 C22 H22 117.7 . .
C20 C22 C32 125(3) . .
C32 C22 H22 117.7 . .
O9 C23 N1 122.7(15) . .
O9 C23 H23 118.7 . .
N1 C23 H23 118.7 . .
N1 C24 H24A 109.5 . .
N1 C24 H24B 109.5 . .
N1 C24 H24C 109.5 . .
H24A C24 H24B 109.5 . .
H24A C24 H24C 109.5 . .
H24B C24 H24C 109.5 . .
N1 C25 H25A 109.5 . .
N1 C25 H25B 109.5 . .
N1 C25 H25C 109.5 . .
H25A C25 H25B 109.5 . .
H25A C25 H25C 109.5 . .
H25B C25 H25C 109.5 . .
O10 C26 N2 122.8(17) . .
O10 C26 H26 118.6 . .
N2 C26 H26 118.6 . .
N2 C27 H27A 109.5 . .
N2 C27 H27B 109.5 . .
N2 C27 H27C 109.5 . .
H27A C27 H27B 109.5 . .
H27A C27 H27C 109.5 . .
H27B C27 H27C 109.5 . .
N2 C28 H28A 109.5 . .
N2 C28 H28B 109.5 . .
N2 C28 H28C 109.5 . .
H28A C28 H28B 109.5 . .
H28A C28 H28C 109.5 . .
H28B C28 H28C 109.5 . .
O11 C29 N3 121.3(16) . .
O11 C29 H29 119.4 . .
N3 C29 H29 119.4 . .
N3 C30 H30A 109.5 . .
N3 C30 H30B 109.5 . .
N3 C30 H30C 109.5 . .
H30A C30 H30B 109.5 . .
H30A C30 H30C 109.5 . .
H30B C30 H30C 109.5 . .
N3 C31 H31A 109.5 . .
N3 C31 H31B 109.5 . .
N3 C31 H31C 109.5 . .
H31A C31 H31B 109.5 . .
H31A C31 H31C 109.5 . .
H31B C31 H31C 109.5 . .
C34 C32 C22 143(3) . .
C21 N4 H4 117.7 . .
C9 N5 C10 121(2) . 3_565
C9 N5 H5 120.3 . .
C10 N5 H5 118.8 3_565 .
O13 C33 C10 119(2) . .
O14 C33 C10 120(2) . .
O14 C33 O13 116(3) . .
O16 C34 C32 121(2) . .
O16 C34 O15 117(2) . .
O15 C34 C32 121(2) . .

loop_
_geom_bond_atom_site_label_1
_geom_bond_atom_site_label_2
_geom_bond_distance
_geom_bond_site_symmetry_2
Zn1 O1 2.160(7) .
Zn1 O6 2.103(7) .
Zn1 O7 2.061(7) 4
Zn1 O9 2.094(8) .
Zn1 O10 2.118(8) .
Zn1 O11 2.108(7) .
Zn2 O1 2.082(8) .
Zn2 O2 2.318(9) .
Zn2 O3 2.043(7) 4_655
Zn2 O4 2.356(10) 4_655
Zn2 O5 2.004(7) .
Zn2 O8 1.999(7) 4
Zn2 C1 2.532(13) .
Zn2 C5 2.503(12) 4_655
O1 C1 1.278(14) .
O2 C1 1.226(14) .
O3 C5 1.277(15) .
O4 C5 1.250(14) .
O5 C12 1.215(13) .
O6 C12 1.257(13) .
O7 C16 1.235(14) .
O8 C16 1.257(14) .
O9 C23 1.217(16) .
O10 C26 1.284(17) .
O11 C29 1.247(19) .
N1 C23 1.35(2) .
N1 C24 1.51(3) .
N1 C25 1.41(3) .
N2 C26 1.31(2) .
N2 C27 1.44(3) .
N2 C28 1.62(3) .
N3 C29 1.323(18) .
N3 C30 1.43(2) .
N3 C31 1.46(3) .
C1 C2 1.504(18) .
C2 C3 1.408(16) .
C2 C8 1.414(15) .
C3 H3 0.9500 .
C3 C4 1.350(17) .
C4 C5 1.508(15) .
C4 C6 1.432(14) .
C6 H6 0.9500 .
C6 C7 1.423(15) .
C7 C8 1.372(17) .
C7 C9 1.438(17) .
C8 H8 0.9500 .
C9 C10 1.29(2) .
C9 C11 1.29(3) .
C9 N5 1.29(3) .
C10 H10 0.9500 .
C10 C11 1.42(2) 3_565
C10 C33 1.46(2) .
C11 H11 0.9500 .
C12 C13 1.524(15) .
C13 C14 1.365(16) .
C13 C19 1.389(14) .
C14 H14 0.9500 .
C14 C15 1.445(16) .
C15 C16 1.532(16) .
C15 C17 1.328(16) .
C17 H17 0.9500 .
C17 C18 1.412(18) .
C18 C19 1.369(18) .
C18 C20 1.526(15) .
C19 H19 0.9500 .
C20 C21 1.29(3) .
C20 C22 1.27(4) .
C20 C32 1.34(4) 3_566
C20 N4 1.09(5) 3_566
C21 H21 0.9500 .
C21 N4 1.41(5) .
C22 H22 0.9500 .
C22 C32 1.53(4) .
C23 H23 0.9500 .
C24 H24A 0.9800 .
C24 H24B 0.9800 .
C24 H24C 0.9800 .
C25 H25A 0.9800 .
C25 H25B 0.9800 .
C25 H25C 0.9800 .
C26 H26 0.9500 .
C27 H27A 0.9800 .
C27 H27B 0.9800 .
C27 H27C 0.9800 .
C28 H28A 0.9800 .
C28 H28B 0.9800 .
C28 H28C 0.9800 .
C29 H29 0.9500 .
C30 H30A 0.9800 .
C30 H30B 0.9800 .
C30 H30C 0.9800 .
C31 H31A 0.9800 .
C31 H31B 0.9800 .
C31 H31C 0.9800 .
C32 C34 1.46(2) .
N4 H4 0.8799 .
N5 H5 0.9225 .
O13 C33 1.29(2) .
C33 O14 1.26(2) .
C34 O16 1.25(2) .
C34 O15 1.27(2) .

loop_
_geom_torsion_atom_site_label_1
_geom_torsion_atom_site_label_2
_geom_torsion_atom_site_label_3
_geom_torsion_atom_site_label_4
_geom_torsion
_geom_torsion_site_symmetry_1
_geom_torsion_site_symmetry_4
Zn1 O1 C1 Zn2 -118.1(10) . .
Zn1 O1 C1 O2 -119.0(11) . .
Zn1 O1 C1 C2 65.5(14) . .
Zn1 O6 C12 O5 7(2) . .
Zn1 O6 C12 C13 -173.7(8) . .
Zn1 O7 C16 O8 6(2) 4_545 .
Zn1 O7 C16 C15 -174.2(8) 4_545 .
Zn1 O9 C23 N1 -179.6(9) . .
Zn1 O10 C26 N2 173.8(14) . .
Zn1 O11 C29 N3 -174.4(9) . .
Zn2 O1 C1 O2 -0.9(11) . .
Zn2 O1 C1 C2 -176.3(8) . .
Zn2 O2 C1 O1 0.8(10) . .
Zn2 O2 C1 C2 176.2(9) . .
Zn2 O3 C5 O4 5.7(13) 4_645 .
Zn2 O3 C5 C4 -171.9(9) 4_645 .
Zn2 O4 C5 O3 -5.0(11) 4_645 .
Zn2 O4 C5 C4 172.7(10) 4_645 .
Zn2 O5 C12 O6 10.0(17) . .
Zn2 O5 C12 C13 -169.0(8) . .
Zn2 O8 C16 O7 22.1(18) 4_545 .
Zn2 O8 C16 C15 -157.9(8) 4_545 .
O1 C1 C2 C3 -155.3(10) . .
O1 C1 C2 C8 18.9(15) . .
O2 C1 C2 C3 29.3(15) . .
O2 C1 C2 C8 -156.5(11) . .
O5 C12 C13 C14 -176.2(11) . .
O5 C12 C13 C19 4.7(16) . .
O6 C12 C13 C14 4.7(17) . .
O6 C12 C13 C19 -174.5(11) . .
C1 C2 C3 C4 173.7(11) . .
C1 C2 C8 C7 -177.7(10) . .
C2 C3 C4 C5 -175.5(10) . .
C2 C3 C4 C6 3.5(19) . .
C3 C2 C8 C7 -3.7(17) . .
C3 C4 C5 O3 179.0(11) . .
C3 C4 C5 O4 1.2(18) . .
C3 C4 C6 C7 -2(2) . .
C4 C6 C7 C8 -2.0(18) . .
C4 C6 C7 C9 -179.5(12) . .
C5 C4 C6 C7 177.0(10) . .
C6 C4 C5 O3 -0.1(17) . .
C6 C4 C5 O4 -177.9(11) . .
C6 C7 C8 C2 4.9(17) . .
C6 C7 C9 C10 -136(2) . .
C6 C7 C9 C11 40(2) . .
C6 C7 C9 N5 40(2) . .
C7 C9 C10 C11 179(2) . 3_565
C7 C9 C10 C33 -4(3) . .
C7 C9 C11 C10 172(2) . 3_565
C7 C9 N5 C10 172(2) . 3_565
C8 C2 C3 C4 -0.8(17) . .
C8 C7 C9 C10 47(3) . .
C8 C7 C9 C11 -137.0(16) . .
C8 C7 C9 N5 -137.0(16) . .
C9 C7 C8 C2 -177.7(12) . .
C9 C10 C33 O13 -81(7) . .
C9 C10 C33 O14 75(7) . .
C10 C9 C11 C10 -12(2) . 3_565
C10 C9 N5 C10 -12(2) . 3_565
C11 C9 C10 C11 3(3) . 3_565
C12 C13 C14 C15 177.5(10) . .
C12 C13 C19 C18 179.0(11) . .
C13 C14 C15 C16 177.6(11) . .
C13 C14 C15 C17 6.3(19) . .
C14 C13 C19 C18 0(2) . .
C14 C15 C16 O7 154.5(11) . .
C14 C15 C16 O8 -25.5(16) . .
C14 C15 C17 C18 -6(2) . .
C15 C17 C18 C19 2(2) . .
C15 C17 C18 C20 178.7(13) . .
C16 C15 C17 C18 -176.7(11) . .
C17 C15 C16 O7 -34.1(18) . .
C17 C15 C16 O8 145.9(13) . .
C17 C18 C19 C13 1(2) . .
C17 C18 C20 C21 179(2) . .
C17 C18 C20 C22 13(3) . .
C17 C18 C20 C32 -89(2) . 3_566
C17 C18 C20 N4 77(4) . 3_566
C18 C20 C21 N4 179(3) . .
C18 C20 C22 C32 -160(3) . .
C19 C13 C14 C15 -3.3(18) . .
C19 C18 C20 C21 -4(3) . .
C19 C18 C20 C22 -171(2) . .
C19 C18 C20 C32 88(3) . 3_566
C19 C18 C20 N4 -106(3) . 3_566
C20 C18 C19 C13 -175.8(12) . .
C20 C22 C32 C34 120(7) . .
C21 C20 C22 C32 32(4) . .
C22 C20 C21 N4 -14(4) . .
C22 C32 C34 O16 22(11) . .
C22 C32 C34 O15 -150(6) . .
C24 N1 C23 O9 -178.8(14) . .
C25 N1 C23 O9 6(2) . .
C27 N2 C26 O10 176(2) . .
C28 N2 C26 O10 13(3) . .
C30 N3 C29 O11 -178.6(15) . .
C31 N3 C29 O11 3(2) . .
C32 C20 C21 N4 68(4) 3_566 .
C32 C20 C22 C32 -43(4) 3_566 .
N4 C20 C21 N4 -62(3) 3_566 .
N4 C20 C22 C32 96(4) 3_566 .
N5 C9 C10 C33 -180(2) . .

loop_
_platon_squeeze_void_nr
_platon_squeeze_void_average_x
_platon_squeeze_void_average_y
_platon_squeeze_void_average_z
_platon_squeeze_void_volume
_platon_squeeze_void_count_electrons
_platon_squeeze_void_content
1 0.500 0.186 0.264 1924 68 ' '

loop_
_twin_individual_id
_twin_individual_mass_fraction_refined
1 0.89(8)
2 0.11(8)
